data_2010732
loop_
_publ_author_name
'You, Wan-Sheng'
'Wang, En-Bo'
'Xu, Lin'
'Hu, Chang-Wen'
'Luan, Guo-You'

_publ_section_title
;
 Chains of (4,4'-bipyridyl)copper(I) bridged by dimolybdate units
;
_journal_issue 3
_journal_name_full 'Acta Crystallographica Section C'
_journal_page_first 289
_journal_page_last 290
_journal_paper_doi 10.1107/S0108270199015036
_journal_volume 56
_journal_year 2000
_chemical_formula_iupac '[Cu2 Mo2 O7 (C10 H8 N2)2]'
_chemical_formula_moiety 'C20 H16 Cu2 Mo2 N4 O7'
_chemical_formula_sum 'C20 H16 Cu2 Mo2 N4 O7'
_chemical_formula_weight 743.33
_chemical_name_systematic
;
poly[bis[copper(I)-\m-(4,4'-bipyridyl)-N:N']-\m-dimolybdato-O:O']
;
_space_group_IT_number 60
_symmetry_cell_setting orthorhombic
_symmetry_space_group_name_Hall '-P 2n 2ab'
_symmetry_space_group_name_H-M 'P b c n'
_audit_creation_method SHELXL
_cell_angle_alpha 90.00
_cell_angle_beta 90.00
_cell_angle_gamma 90.00
_cell_formula_units_Z 4
_cell_length_a 11.839(2)
_cell_length_b 9.108(2)
_cell_length_c 21.319(4)
_cell_measurement_reflns_used 33
_cell_measurement_temperature 293(2)
_cell_measurement_theta_max 11.53
_cell_measurement_theta_min 4.89
_cell_volume 2298.8(8)
_computing_cell_refinement XSCANS
_computing_data_collection 'XSCANS (Siemens, 1994a)'
_computing_data_reduction 'SHELXTL (Siemens, 1994b)'
_computing_molecular_graphics SHELXTL
_computing_publication_material SHELXTL
_computing_structure_refinement 'SHELXL93 (Sheldrick, 1993)'
_computing_structure_solution 'SHELXS86 (Sheldrick, 1990)'
_diffrn_ambient_temperature 293(2)
_diffrn_measurement_device 'Siemens P4'
_diffrn_measurement_method '2\q/\w scans'
_diffrn_radiation_monochromator graphite
_diffrn_radiation_source 'fine-focus sealed tube'
_diffrn_radiation_type MoK\a
_diffrn_radiation_wavelength .71073
_diffrn_reflns_av_R_equivalents .019
_diffrn_reflns_av_sigmaI/netI .041
_diffrn_reflns_limit_h_max 14
_diffrn_reflns_limit_h_min -1
_diffrn_reflns_limit_k_max 10
_diffrn_reflns_limit_k_min -1
_diffrn_reflns_limit_l_max 1
_diffrn_reflns_limit_l_min -25
_diffrn_reflns_number 2750
_diffrn_reflns_theta_max 25
_diffrn_reflns_theta_min 2.57
_diffrn_standards_decay_% none
_diffrn_standards_interval_count 97
_diffrn_standards_number 3
_exptl_absorpt_coefficient_mu 2.942
_exptl_absorpt_correction_T_max .325
_exptl_absorpt_correction_T_min .229
_exptl_absorpt_correction_type empirical
_exptl_absorpt_process_details '(North et al., 1968)'
_exptl_crystal_colour orange
_exptl_crystal_density_diffrn 2.148
_exptl_crystal_density_meas ?
_exptl_crystal_description block
_exptl_crystal_F_000 1448
_exptl_crystal_size_max .50
_exptl_crystal_size_mid .42
_exptl_crystal_size_min .38
_refine_diff_density_max .510
_refine_diff_density_min -.901
_refine_ls_extinction_method none
_refine_ls_goodness_of_fit_all .899
_refine_ls_goodness_of_fit_obs .994
_refine_ls_hydrogen_treatment refall
_refine_ls_matrix_type full
_refine_ls_number_parameters 191
_refine_ls_number_reflns 2016
_refine_ls_number_restraints 0
_refine_ls_restrained_S_all .899
_refine_ls_restrained_S_obs .994
_refine_ls_R_factor_all .041
_refine_ls_R_factor_obs .028
_refine_ls_shift/esd_max -.001
_refine_ls_shift/esd_mean .000
_refine_ls_structure_factor_coef Fsqd
_refine_ls_weighting_details 'w = 1/[\s^2^(Fo^2^)+(0.0414P)^2^] where P=(Fo^2^+2Fc^2^)/3'
_refine_ls_weighting_scheme calc
_refine_ls_wR_factor_all .069
_refine_ls_wR_factor_obs .066
_reflns_number_observed 1549
_reflns_number_total 2016
_reflns_observed_criterion I>2\s(I)
_cod_data_source_file na1440.cif
_cod_data_source_block I
_cod_depositor_comments
;
The following automatic conversions were performed:
'_symmetry_cell_setting' value 'Orthorhombic' changed to 'orthorhombic'
according to '/home/saulius/struct/CIF-dictionaries/cif_core.dic'
dictionary named 'cif_core.dic' version 2.4.1 from 2010-06-29.

Automatic conversion script
Id: cif_fix_enum 1527 2010-12-29 10:47:43Z saulius 

The following automatic conversions were performed:

'_symmetry_cell_setting' value 'Orthorhombic' changed to
'orthorhombic' according to
/home/saulius/struct/CIF-dictionaries/cif_core.dic dictionary named
'cif_core.dic' version 2.4.1 from 2010-06-29.

Automatic conversion script
Id: cif_fix_values 1715 2011-07-08 13:25:40Z adriana 

The following automatic conversions were performed:

'_exptl_crystal_density_meas' value 'not measured' was changed to '?'
- the value is perceived as not measured.

Automatic conversion script
Id: cif_fix_values 3008 2015-01-20 13:52:24Z robertas 

The following automatic conversions were performed:

'_refine_ls_weighting_scheme' value 'calc w =
1/[\s^2^(Fo^2^)+(0.0414P)^2^] where P=(Fo^2^+2Fc^2^)/3' was changed
to 'calc'. New tag '_refine_ls_weighting_details' was created. The
value of the new tag was set to 'w = 1/[\s^2^(Fo^2^)+(0.0414P)^2^]
where P=(Fo^2^+2Fc^2^)/3'.

Automatic conversion script
Id: cif_fix_values 3143 2015-03-26 13:38:13Z robertas 
;
_cod_database_code 2010732

loop_
_symmetry_equiv_pos_as_xyz
'x, y, z'
'-x+1/2, -y+1/2, z+1/2'
'-x, y, -z+1/2'
'x+1/2, -y+1/2, -z'
'-x, -y, -z'
'x-1/2, y-1/2, -z-1/2'
'x, -y, z-1/2'
'-x-1/2, y-1/2, z'

loop_
_atom_site_aniso_label
_atom_site_aniso_U_11
_atom_site_aniso_U_22
_atom_site_aniso_U_33
_atom_site_aniso_U_12
_atom_site_aniso_U_13
_atom_site_aniso_U_23
Mo .0334(2) .0242(2) .0281(2) -.0017(2) .0090(2) -.00278(14)
Cu .0501(3) .0466(3) .0123(2) -.0046(3) -.0002(2) .0005(2)
O1 .057(2) .035(2) .037(2) -.014(2) .012(2) -.0057(13)
O2 .055(2) .035(2) .049(2) .009(2) .015(2) -.0029(14)
O3 .160(6) .061(4) .054(3) 0 .074(4) 0
O4 .059(3) .071(3) .133(4) .008(2) -.051(3) -.021(3)
N1 .031(2) .035(2) .0150(14) .000(2) -.0029(14) .0011(12)
N2 .031(2) .038(2) .0181(14) -.002(2) -.0024(14) -.0029(13)
C1 .039(2) .033(2) .022(2) -.001(2) .001(2) .006(2)
C2 .037(2) .029(2) .020(2) -.003(2) .002(2) -.0030(15)
C3 .021(2) .034(2) .017(2) .001(2) -.0009(15) -.0026(15)
C4 .041(2) .032(2) .017(2) .000(2) -.002(2) .002(2)
C5 .039(3) .030(2) .019(2) -.002(2) -.002(2) -.003(2)
C6 .026(2) .037(2) .015(2) -.004(2) -.001(2) -.0034(15)
C7 .050(3) .048(3) .025(2) .021(2) -.010(2) -.008(2)
C8 .045(3) .054(3) .024(2) .014(3) -.010(2) -.004(2)
C9 .039(2) .028(2) .021(2) .004(2) .003(2) -.001(2)
C10 .037(2) .027(2) .018(2) .001(2) -.001(2) .002(2)

loop_
_atom_site_label
_atom_site_fract_x
_atom_site_fract_y
_atom_site_fract_z
_atom_site_U_iso_or_equiv
_atom_site_thermal_displace_type
_atom_site_calc_flag
_atom_site_refinement_flags
_atom_site_occupancy
_atom_site_disorder_group
_atom_site_type_symbol
Mo 0.45340(3) .03341(3) 0.333146(15) .02855(12) Uani d . 1 . Mo
Cu 0.34433(5) -.36438(6) 0.34565(2) .0364(2) Uani d . 1 . Cu
O1 0.3773(3) -.1279(3) 0.34115(12) .0429(8) Uani d . 1 . O
O2 0.3712(3) .1814(3) 0.35402(14) .0463(8) Uani d . 1 . O
O3 0.5 .0568(6) 0.25 .092(2) Uani d S 1 . O
O4 0.5694(4) .0268(4) 0.3807(3) .0877(15) Uani d . 1 . O
N1 0.3575(3) -.4170(3) 0.25812(13) .0269(7) Uani d . 1 . N
N2 0.3547(3) -.5925(4) -0.06575(14) .0289(7) Uani d . 1 . N
C1 0.3589(4) -.5573(5) 0.2387(2) .0316(9) Uani d . 1 . C
H1 0.358(3) -.630(4) 0.2675(16) .018(9) Uiso d . 1 . H
C2 0.3635(4) -.5968(4) 0.1764(2) .0288(9) Uani d . 1 . C
H2 0.360(4) -.702(5) 0.1667(16) .032(11) Uiso d . 1 . H
C3 0.3641(3) -.4890(4) 0.1301(2) .0240(8) Uani d . 1 . C
C4 0.3644(4) -.3437(4) 0.1500(2) .0299(9) Uani d . 1 . C
H4 0.368(4) -.267(5) 0.1203(18) .037(12) Uiso d . 1 . H
C5 0.3624(4) -.3130(4) 0.2135(2) .0295(9) Uani d . 1 . C
H5 0.359(3) -.211(4) 0.2282(16) .024(10) Uiso d . 1 . H
C6 0.3616(3) -.5267(4) 0.0621(2) .0262(8) Uani d . 1 . C
C7 0.3044(4) -.4378(5) 0.0201(2) .0409(12) Uani d . 1 . C
H7 0.272(4) -.359(5) 0.034(2) .043(13) Uiso d . 1 . H
C8 0.3038(4) -.4733(6) -0.0430(2) .0413(11) Uani d . 1 . C
H8 0.263(4) -.415(5) -0.067(2) .052(14) Uiso d . 1 . H
C9 0.4095(4) -.6791(4) -0.0252(2) .0292(9) Uani d . 1 . C
H9 0.446(3) -.765(4) -0.0411(15) .019(9) Uiso d . 1 . H
C10 0.4153(4) -.6494(4) 0.0386(2) .0276(9) Uani d . 1 . C
H10 0.460(4) -.710(5) 0.065(2) .041(12) Uiso d . 1 . H

loop_
_atom_type_symbol
_atom_type_description
_atom_type_scat_dispersion_real
_atom_type_scat_dispersion_imag
_atom_type_scat_source
C C .0033 .0016 'International Tables Vol C Tables 4.2.6.8 and 6.1.1.4'
H H .0000 .0000 'International Tables Vol C Tables 4.2.6.8 and 6.1.1.4'
N N .0061 .0033 'International Tables Vol C Tables 4.2.6.8 and 6.1.1.4'
O O .0106 .0060 'International Tables Vol C Tables 4.2.6.8 and 6.1.1.4'
Cu Cu .3201 1.2651 'International Tables Vol C Tables 4.2.6.8 and 6.1.1.4'
Mo Mo -1.6832 .6857 'International Tables Vol C Tables 4.2.6.8 and 6.1.1.4'

loop_
_geom_angle_atom_site_label_1
_geom_angle_atom_site_label_2
_geom_angle_atom_site_label_3
_geom_angle_site_symmetry_1
_geom_angle_site_symmetry_3
_geom_angle
_geom_angle_publ_flag
O4 Mo O2 . . 109.2(2) yes
O4 Mo O1 . . 109.3(2) yes
O2 Mo O1 . . 110.2(2) yes
O4 Mo O3 . . 109.3(2) yes
O2 Mo O3 . . 108.8(2) yes
O1 Mo O3 . . 110.1(2) yes
N1 Cu N2 . 7_546 152.59(14) ?
N1 Cu O1 . . 100.80(10) yes
N2 Cu O1 7_546 . 103.37(12) ?
Mo O1 Cu . . 158.6(2) ?
Mo O3 Mo 3_655 . 166.9(3) ?
C1 N1 C5 . . 116.9(3) ?
C1 N1 Cu . . 122.3(2) ?
C5 N1 Cu . . 120.8(3) ?
C8 N2 C9 . . 117.7(3) ?
C8 N2 Cu . 7_545 119.5(3) ?
C9 N2 Cu . 7_545 122.8(3) ?
N1 C1 C2 . . 123.1(3) ?
C1 C2 C3 . . 120.0(4) ?
C4 C3 C2 . . 117.1(3) ?
C4 C3 C6 . . 121.1(3) ?
C2 C3 C6 . . 121.8(3) ?
C3 C4 C5 . . 119.5(4) ?
N1 C5 C4 . . 123.4(4) ?
C7 C6 C10 . . 117.6(3) ?
C7 C6 C3 . . 120.3(4) ?
C10 C6 C3 . . 122.1(3) ?
C6 C7 C8 . . 119.7(4) ?
N2 C8 C7 . . 122.8(4) ?
N2 C9 C10 . . 122.8(4) ?
C6 C10 C9 . . 119.4(4) ?

loop_
_geom_bond_atom_site_label_1
_geom_bond_atom_site_label_2
_geom_bond_site_symmetry_2
_geom_bond_distance
_geom_bond_publ_flag
Mo O4 . 1.709(4) yes
Mo O2 . 1.721(3) yes
Mo O1 . 1.732(3) yes
Mo O3 . 1.8687(8) yes
Cu N1 . 1.933(3) yes
Cu N2 7_546 1.933(3) yes
Cu O1 . 2.191(3) yes
O3 Mo 3_655 1.8690(10) ?
N1 C1 . 1.343(5) yes
N1 C5 . 1.344(5) yes
N2 C8 . 1.332(5) yes
N2 C9 . 1.339(5) yes
N2 Cu 7_545 1.933(3) ?
C1 C2 . 1.378(5) ?
C2 C3 . 1.392(5) ?
C3 C4 . 1.390(5) ?
C3 C6 . 1.489(5) yes
C4 C5 . 1.382(5) ?
C6 C7 . 1.385(6) ?
C6 C10 . 1.381(5) ?
C7 C8 . 1.384(5) ?
C9 C10 . 1.388(5) ?
C1 H1 . .905 ?
C2 H2 . .976 ?
C4 H4 . .944 ?
C5 H5 . .979 ?
C7 H7 . .869 ?
C8 H8 . .879 ?
C9 H9 . .955 ?
C10 H10 . .953 ?
